data_7027475
loop_
_publ_author_name
'Anwander, Reiner'
'G\"orlitzer, Hans W.'
'Gerstberger, Gisela'
'Palm, Clemens'
'Runte, Oliver'
'Spiegler, Michael'

_publ_section_title
;
 Grafting of bulky rare earth metal complexes onto mesoporous silica
 MCM-41&#x200A;&#x2020;
;
_journal_issue 20
_journal_name_full 'Journal of the Chemical Society, Dalton Transactions'
_journal_page_first 3611
_journal_paper_doi 10.1039/a903096d
_journal_year 1999
_chemical_compound_source 'see text'
_chemical_formula_moiety 'C56 H72 N3 O4 Si Y'
_chemical_formula_sum 'C56 H72 N3 O4 Si Y'
_chemical_formula_weight 968.17
_chemical_name_systematic
;
 ?
;
_space_group_IT_number 2
_symmetry_cell_setting triclinic
_symmetry_space_group_name_Hall '-P 1'
_symmetry_space_group_name_H-M 'P -1'
_cell_angle_alpha 108.2181(10)
_cell_angle_beta 102.6746(15)
_cell_angle_gamma 106.0520(16)
_cell_formula_units_Z 2
_cell_length_a 11.1378(2)
_cell_length_b 16.8068(5)
_cell_length_c 18.0549(5)
_cell_measurement_reflns_used 23851
_cell_measurement_temperature 193
_cell_measurement_theta_max 26.37
_cell_measurement_theta_min 2.56
_cell_volume 2906.80(14)
_computing_cell_refinement '4Scalepack (HKL)4'
_computing_data_collection '4Collect (Nonius)4 '
_computing_data_reduction '4Denzo (HKL)4'
_computing_molecular_graphics 'PLATON (Spek, 1990)'
_computing_publication_material 'PLATON (Spek, 1990)'
_computing_structure_refinement 'SHELXL-97 (Sheldrick, 1997)'
_computing_structure_solution ' 4SIR92 (Giacovazzo)4'
_diffrn_ambient_temperature 193
_diffrn_measured_fraction_theta_full 0.78
_diffrn_measured_fraction_theta_max 0.78
_diffrn_radiation_monochromator graphite
_diffrn_radiation_source 'NONIUS FR 591 rotating anode'
_diffrn_radiation_type 'Mo K\a'
_diffrn_radiation_wavelength 0.71073
_diffrn_reflns_av_R_equivalents 0.0270
_diffrn_reflns_av_sigmaI/netI 0.0386
_diffrn_reflns_limit_h_max 13
_diffrn_reflns_limit_h_min 13
_diffrn_reflns_limit_k_max 20
_diffrn_reflns_limit_k_min -21
_diffrn_reflns_limit_l_max 21
_diffrn_reflns_limit_l_min -22
_diffrn_reflns_number 18260
_diffrn_reflns_reduction_process
;
 ?
;
_diffrn_reflns_theta_max 26.37
_diffrn_reflns_theta_min 2.56
_exptl_absorpt_coefficient_mu 1.07
_exptl_absorpt_correction_type 4none4
_exptl_crystal_density_diffrn 1.106
_exptl_crystal_density_method 'Not Measured'
_exptl_crystal_F_000 1028
_exptl_crystal_size_max 0.25
_exptl_crystal_size_mid 0.21
_exptl_crystal_size_min 0.13
_refine_diff_density_max 0.697
_refine_diff_density_min -0.697
_refine_diff_density_rms 0.066
_refine_ls_abs_structure_details none
_refine_ls_abs_structure_Flack none
_refine_ls_extinction_method none
_refine_ls_goodness_of_fit_ref 1.018
_refine_ls_hydrogen_treatment 'no refinement of H parameters4'
_refine_ls_matrix_type full
_refine_ls_number_parameters 583
_refine_ls_number_reflns 11174
_refine_ls_number_restraints 0
_refine_ls_restrained_S_all 1.018
_refine_ls_R_factor_all 0.0608
_refine_ls_R_factor_gt 0.0522
_refine_ls_shift/su_max 0.001
_refine_ls_shift/su_mean 0.000
_refine_ls_structure_factor_coef Fsqd
_refine_ls_weighting_details 'w=1/[\s^2^(Fo^2^)+(0.0651P)^2^+4.1854P] where P=(Fo^2^+2Fc^2^)/3'
_refine_ls_weighting_scheme calc
_refine_ls_wR_factor_gt 0.1369
_refine_ls_wR_factor_ref 0.1433
_reflns_number_gt 9633
_reflns_number_total 11174
_reflns_threshold_expression >2sigma(i)
_cod_data_source_file 903096dsup1.cif
_cod_data_source_block Compound5
_cod_depositor_comments
;
The following automatic conversions were performed:

'_symmetry_cell_setting' value 'Triclinic' changed to 'triclinic'
according to /home/saulius/struct/CIF-dictionaries/cif_core.dic
dictionary named 'cif_core.dic' version 2.4.2 from 2011-04-26.

Automatic conversion script
Id: cif_fix_values 1891 2012-01-12 08:04:46Z andrius 

The following automatic conversions were performed:

'_refine_ls_weighting_scheme' value 'calc
w=1/[\s^2^(Fo^2^)+(0.0651P)^2^+4.1854P] where P=(Fo^2^+2Fc^2^)/3' was
changed to 'calc'. New tag '_refine_ls_weighting_details' was
created. The value of the new tag was set to
'w=1/[\s^2^(Fo^2^)+(0.0651P)^2^+4.1854P] where P=(Fo^2^+2Fc^2^)/3'.

Automatic conversion script
Id: cif_fix_values 3143 2015-03-26 13:38:13Z robertas 
;
_cod_database_code 7027475

loop_
_symmetry_equiv_pos_as_xyz
x,y,z
-x,-y,-z

loop_
_atom_site_aniso_label
_atom_site_aniso_U_11
_atom_site_aniso_U_22
_atom_site_aniso_U_33
_atom_site_aniso_U_23
_atom_site_aniso_U_13
_atom_site_aniso_U_12
Y 0.0277(2) 0.0327(2) 0.0234(1) 0.0077(1) 0.0067(1) 0.0099(1)
Si 0.0304(4) 0.0403(5) 0.0299(4) 0.0082(3) 0.0077(3) 0.0147(4)
O1 0.0346(12) 0.0444(12) 0.0406(12) 0.0126(10) 0.0112(9) 0.0181(10)
O2 0.0377(11) 0.0390(11) 0.0245(10) 0.0119(9) 0.0071(8) 0.0115(9)
O12 0.0393(12) 0.0295(10) 0.0300(10) 0.0089(8) 0.0102(9) 0.0074(9)
O32 0.0464(13) 0.0585(14) 0.0549(14) 0.0336(12) 0.0290(11) 0.0306(12)
N7 0.0352(14) 0.0457(15) 0.0273(12) 0.0088(11) 0.0046(11) 0.0128(12)
N10 0.0325(13) 0.0343(13) 0.0277(12) 0.0034(10) 0.0067(10) 0.0069(11)
N37 0.074(2) 0.0466(17) 0.0286(14) 0.0105(13) 0.0111(14) -0.0078(16)
C1 0.0432(18) 0.0497(18) 0.0287(15) 0.0149(14) 0.0099(13) 0.0210(15)
C2 0.0355(16) 0.0429(17) 0.0293(14) 0.0150(13) 0.0102(12) 0.0175(14)
C3 0.0432(19) 0.053(2) 0.0362(17) 0.0199(15) 0.0114(14) 0.0143(16)
C4 0.052(2) 0.060(2) 0.0449(19) 0.0300(17) 0.0177(16) 0.0152(18)
C5 0.056(2) 0.067(2) 0.0376(18) 0.0267(17) 0.0188(16) 0.0281(19)
C6 0.056(2) 0.060(2) 0.0292(16) 0.0161(15) 0.0114(15) 0.0280(18)
C7 0.0444(18) 0.0501(19) 0.0219(14) 0.0064(13) 0.0021(13) 0.0176(15)
C8 0.0365(18) 0.058(2) 0.0286(16) 0.0082(15) -0.0010(13) 0.0049(16)
C9 0.0457(19) 0.0415(18) 0.0301(16) 0.0003(13) 0.0055(14) 0.0044(15)
C10 0.0356(17) 0.0292(15) 0.0396(16) 0.0046(13) 0.0098(13) 0.0082(13)
C11 0.0351(16) 0.0323(15) 0.0382(16) 0.0117(13) 0.0112(13) 0.0127(13)
C12 0.0308(15) 0.0328(15) 0.0359(15) 0.0137(12) 0.0123(12) 0.0142(12)
C13 0.0344(16) 0.0358(15) 0.0354(15) 0.0162(13) 0.0130(13) 0.0150(13)
C14 0.0407(18) 0.0445(18) 0.0417(17) 0.0233(15) 0.0142(14) 0.0187(15)
C15 0.0409(18) 0.0431(18) 0.052(2) 0.0268(16) 0.0132(15) 0.0146(15)
C16 0.0397(18) 0.0325(16) 0.053(2) 0.0158(15) 0.0119(15) 0.0097(14)
C17 0.051(2) 0.061(2) 0.0417(19) 0.0244(17) 0.0067(16) -0.0016(18)
C18 0.041(2) 0.098(3) 0.049(2) 0.035(2) 0.0063(17) 0.011(2)
C19 0.089(3) 0.045(2) 0.042(2) 0.0101(17) 0.007(2) 0.009(2)
C20 0.089(4) 0.093(4) 0.070(3) 0.039(3) 0.003(3) -0.033(3)
C21 0.073(3) 0.084(3) 0.046(2) 0.037(2) 0.026(2) 0.032(2)
C25 0.0456(18) 0.0387(16) 0.0295(15) 0.0135(13) 0.0118(13) 0.0125(14)
C26 0.061(2) 0.0406(18) 0.0415(18) 0.0118(15) 0.0187(16) 0.0226(17)
C27 0.0435(19) 0.0448(18) 0.0396(17) 0.0147(15) 0.0056(14) 0.0106(15)
C28 0.082(3) 0.056(2) 0.0337(18) 0.0172(16) 0.0183(18) 0.013(2)
C29 0.053(2) 0.047(2) 0.075(3) 0.037(2) 0.0233(19) 0.0150(17)
C33 0.050(2) 0.074(3) 0.073(3) 0.043(2) 0.037(2) 0.031(2)
C34 0.060(3) 0.148(5) 0.155(6) 0.110(5) 0.056(3) 0.060(3)
C35 0.054(2) 0.062(2) 0.077(3) 0.032(2) 0.021(2) 0.033(2)
C36 0.067(2) 0.065(2) 0.063(2) 0.040(2) 0.036(2) 0.042(2)
C37 0.080(3) 0.045(2) 0.040(2) 0.0199(17) 0.0169(19) 0.004(2)
C38 0.140(5) 0.049(3) 0.057(3) 0.003(2) -0.013(3) -0.004(3)
C41 0.0305(16) 0.060(2) 0.0302(15) 0.0097(15) 0.0057(13) 0.0140(15)
C42 0.0404(19) 0.073(3) 0.0382(18) 0.0034(17) 0.0114(15) 0.0161(18)
C43 0.036(2) 0.107(4) 0.039(2) -0.007(2) 0.0116(16) 0.009(2)
C44 0.057(3) 0.119(5) 0.046(2) 0.027(3) 0.016(2) 0.001(3)
C45 0.057(3) 0.106(4) 0.056(3) 0.043(3) 0.011(2) 0.007(3)
C46 0.0396(19) 0.072(3) 0.046(2) 0.0267(19) 0.0085(16) 0.0163(18)
C51 0.0362(17) 0.0418(17) 0.0396(17) 0.0082(14) 0.0060(14) 0.0168(14)
C52 0.054(2) 0.048(2) 0.049(2) 0.0099(17) 0.0122(17) 0.0110(17)
C53 0.065(3) 0.052(2) 0.085(3) 0.026(2) 0.024(2) 0.013(2)
C54 0.054(3) 0.038(2) 0.092(3) 0.006(2) 0.004(2) 0.0059(18)
C55 0.055(3) 0.053(2) 0.059(3) -0.006(2) -0.003(2) 0.016(2)
C56 0.047(2) 0.050(2) 0.0443(19) 0.0034(16) 0.0035(16) 0.0182(17)
C61 0.0325(16) 0.0313(14) 0.0343(15) 0.0096(12) 0.0087(12) 0.0083(12)
C62 0.0359(17) 0.0415(17) 0.0366(16) 0.0111(14) 0.0091(13) 0.0136(14)
C63 0.047(2) 0.0443(18) 0.0313(16) 0.0105(14) 0.0093(14) 0.0084(15)
C64 0.0417(19) 0.0489(19) 0.0417(18) 0.0238(16) 0.0023(15) 0.0089(16)
C65 0.0409(19) 0.058(2) 0.055(2) 0.0268(18) 0.0114(16) 0.0253(17)
C66 0.0423(18) 0.0497(19) 0.0396(17) 0.0155(15) 0.0119(14) 0.0230(16)

loop_
_atom_site_label
_atom_site_type_symbol
_atom_site_thermal_displace_type
_atom_site_fract_x
_atom_site_fract_y
_atom_site_fract_z
_atom_site_occupancy
_atom_site_U_iso_or_equiv
Y Y Uani 0.95601(3) 0.71546(2) 0.23445(2) 1.000 0.0295(1)
Si Si Uani 0.74477(8) 0.84375(6) 0.27857(5) 1.000 0.0351(3)
O1 O Uani 0.8187(2) 0.77612(15) 0.25471(13) 1.000 0.0405(7)
O2 O Uani 0.8692(2) 0.60635(14) 0.27327(12) 1.000 0.0352(6)
O12 O Uani 0.9937(2) 0.74461(13) 0.12853(12) 1.000 0.0352(6)
O32 O Uani 1.1250(2) 0.65383(17) 0.22387(15) 1.000 0.0456(8)
N7 N Uani 1.0827(3) 0.76395(18) 0.38291(15) 1.000 0.0392(8)
N10 N Uani 1.1245(2) 0.86932(17) 0.29183(15) 1.000 0.0358(7)
N37 N Uani 0.7950(3) 0.5794(2) 0.10313(17) 1.000 0.0590(10)
C1 C Uani 0.9434(3) 0.6512(2) 0.41870(19) 1.000 0.0403(10)
C2 C Uani 0.8543(3) 0.5919(2) 0.33788(18) 1.000 0.0352(9)
C3 C Uani 0.7478(3) 0.5158(2) 0.3308(2) 1.000 0.0447(11)
C4 C Uani 0.7381(4) 0.5047(3) 0.4019(2) 1.000 0.0509(11)
C5 C Uani 0.8265(4) 0.5612(3) 0.4818(2) 1.000 0.0502(11)
C6 C Uani 0.9279(4) 0.6340(3) 0.4880(2) 1.000 0.0479(11)
C7 C Uani 1.0538(3) 0.7301(2) 0.43391(18) 1.000 0.0425(10)
C8 C Uani 1.2027(3) 0.8459(2) 0.4159(2) 1.000 0.0485(10)
C9 C Uani 1.1712(4) 0.9123(2) 0.38237(19) 1.000 0.0468(10)
C10 C Uani 1.1646(3) 0.9194(2) 0.2547(2) 1.000 0.0386(9)
C11 C Uani 1.1354(3) 0.8957(2) 0.16703(19) 1.000 0.0360(9)
C12 C Uani 1.0534(3) 0.80769(19) 0.10681(18) 1.000 0.0324(9)
C13 C Uani 1.0408(3) 0.7909(2) 0.02231(18) 1.000 0.0340(9)
C14 C Uani 1.1055(3) 0.8618(2) 0.0041(2) 1.000 0.0400(10)
C15 C Uani 1.1829(3) 0.9492(2) 0.0621(2) 1.000 0.0439(11)
C16 C Uani 1.1965(3) 0.9641(2) 0.1428(2) 1.000 0.0436(10)
C17 C Uani 0.6480(4) 0.4489(3) 0.2454(2) 1.000 0.0570(11)
C18 C Uani 0.5758(4) 0.4977(3) 0.2043(3) 1.000 0.0662(14)
C19 C Uani 0.7223(5) 0.4071(3) 0.1922(2) 1.000 0.0670(14)
C20 C Uani 0.5417(6) 0.3726(4) 0.2504(3) 1.000 0.102(2)
C21 C Uani 0.8077(5) 0.5430(3) 0.5575(2) 1.000 0.0630(16)
C22A C Uiso 0.7516(13) 0.6079(9) 0.6042(8) 0.507(16) 0.079(3)
C23A C Uiso 0.7152(15) 0.4479(8) 0.5374(8) 0.507(16) 0.090(4)
C24A C Uiso 0.9413(9) 0.5564(7) 0.6179(6) 0.507(16) 0.061(3)
C25 C Uani 0.9565(3) 0.6972(2) -0.04598(18) 1.000 0.0388(9)
C26 C Uani 1.0094(4) 0.6272(2) -0.0289(2) 1.000 0.0478(11)
C27 C Uani 0.8118(3) 0.6731(2) -0.0492(2) 1.000 0.0460(10)
C28 C Uani 0.9593(5) 0.6921(3) -0.1318(2) 1.000 0.0605(13)
C29 C Uani 1.2527(4) 1.0237(3) 0.0363(3) 1.000 0.0555(14)
C30A C Uiso 1.1537(9) 1.0294(6) -0.0339(6) 0.544(7) 0.071(2)
C31A C Uiso 1.3616(10) 1.0056(7) 0.0115(7) 0.544(7) 0.085(3)
C32A C Uiso 1.2947(12) 1.1189(7) 0.1039(7) 0.544(7) 0.094(3)
C33 C Uani 1.2380(4) 0.6912(3) 0.2009(3) 1.000 0.0573(16)
C34 C Uani 1.3383(5) 0.6618(5) 0.2343(4) 1.000 0.099(3)
C35 C Uani 1.2771(4) 0.5849(3) 0.2519(3) 1.000 0.0607(14)
C36 C Uani 1.1484(4) 0.5915(3) 0.2600(3) 1.000 0.0546(12)
C37 C Uani 0.7227(4) 0.5190(3) 0.0462(2) 1.000 0.0592(14)
C38 C Uani 0.6263(7) 0.4416(3) -0.0270(3) 1.000 0.104(2)
C41 C Uani 0.6699(3) 0.8243(2) 0.35844(19) 1.000 0.0439(10)
C42 C Uani 0.6142(4) 0.8801(3) 0.4019(2) 1.000 0.0570(13)
C43 C Uani 0.5608(4) 0.8595(4) 0.4599(2) 1.000 0.0744(16)
C44 C Uani 0.5618(5) 0.7846(4) 0.4743(3) 1.000 0.083(2)
C45 C Uani 0.6160(4) 0.7297(4) 0.4329(3) 1.000 0.0770(19)
C46 C Uani 0.6697(4) 0.7493(3) 0.3760(2) 1.000 0.0538(14)
C51 C Uani 0.8651(3) 0.9637(2) 0.3216(2) 1.000 0.0420(10)
C52 C Uani 0.9147(4) 0.9981(3) 0.2693(2) 1.000 0.0556(12)
C53 C Uani 1.0157(5) 1.0822(3) 0.2998(3) 1.000 0.0699(16)
C54 C Uani 1.0678(4) 1.1338(3) 0.3835(3) 1.000 0.0729(16)
C55 C Uani 1.0209(4) 1.1021(3) 0.4367(3) 1.000 0.0681(16)
C56 C Uani 0.9197(4) 1.0180(3) 0.4065(2) 1.000 0.0533(11)
C61 C Uani 0.6140(3) 0.8241(2) 0.18172(18) 1.000 0.0349(9)
C62 C Uani 0.6298(3) 0.7858(2) 0.10552(19) 1.000 0.0399(10)
C63 C Uani 0.5380(3) 0.7714(2) 0.0325(2) 1.000 0.0447(10)
C64 C Uani 0.4292(3) 0.7937(2) 0.0331(2) 1.000 0.0465(11)
C65 C Uani 0.4110(4) 0.8319(3) 0.1073(2) 1.000 0.0494(11)
C66 C Uani 0.5028(3) 0.8468(2) 0.1803(2) 1.000 0.0434(10)
C32B C Uiso 1.2030(16) 1.0932(10) 0.0498(10) 0.456(7) 0.112(5)
C24B C Uiso 0.7722(13) 0.4392(7) 0.5353(7) 0.493(16) 0.073(3)
C22B C Uiso 0.6872(14) 0.5626(10) 0.5715(9) 0.493(16) 0.086(4)
C23B C Uiso 0.9261(12) 0.5977(11) 0.6329(8) 0.493(16) 0.090(4)
C30B C Uiso 1.2696(14) 0.9843(9) -0.0527(8) 0.456(7) 0.097(4)
C31B C Uiso 1.4053(10) 1.0655(7) 0.0883(7) 0.456(7) 0.071(3)
H6 H Uiso 0.98860 0.67360 0.54010 1.000 0.0570
H4 H Uiso 0.66720 0.45580 0.39640 1.000 0.0610
H14 H Uiso 1.09640 0.85010 -0.05110 1.000 0.0480
H7 H Uiso 1.11200 0.76050 0.48810 1.000 0.0510
H8A H Uiso 1.27360 0.83110 0.39930 1.000 0.0580
H8B H Uiso 1.23140 0.87210 0.47590 1.000 0.0580
H9A H Uiso 1.10330 0.92930 0.40110 1.000 0.0560
H9B H Uiso 1.24990 0.96640 0.40200 1.000 0.0560
H10 H Uiso 1.21980 0.97880 0.28870 1.000 0.0460
H19C H Uiso 0.78690 0.45380 0.18620 1.000 0.1010
H20A H Uiso 0.48190 0.33230 0.19560 1.000 0.1530
H20B H Uiso 0.49330 0.39740 0.28300 1.000 0.1530
H20C H Uiso 0.58300 0.34000 0.27560 1.000 0.1530
H22A H Uiso 0.74000 0.59610 0.65140 0.507(16) 0.1180
H22B H Uiso 0.66760 0.59970 0.56830 0.507(16) 0.1180
H22C H Uiso 0.81190 0.66890 0.62240 0.507(16) 0.1180
H23A H Uiso 0.70850 0.44200 0.58770 0.507(16) 0.1350
H23B H Uiso 0.74970 0.40510 0.51000 0.507(16) 0.1350
H23C H Uiso 0.62900 0.43640 0.50180 0.507(16) 0.1350
H24A H Uiso 0.92670 0.54460 0.66450 0.507(16) 0.0920
H24B H Uiso 1.00190 0.61740 0.63660 0.507(16) 0.0920
H24C H Uiso 0.97790 0.51560 0.58990 0.507(16) 0.0920
H26A H Uiso 0.95630 0.56850 -0.07190 1.000 0.0720
H26B H Uiso 1.00520 0.62660 0.02350 1.000 0.0720
H26C H Uiso 1.09970 0.64260 -0.02770 1.000 0.0720
H27A H Uiso 0.75900 0.61440 -0.09220 1.000 0.0690
H27B H Uiso 0.77960 0.71690 -0.06060 1.000 0.0690
H27C H Uiso 0.80620 0.67290 0.00300 1.000 0.0690
H28A H Uiso 0.90520 0.63230 -0.17250 1.000 0.0910
H28B H Uiso 1.04890 0.70620 -0.13200 1.000 0.0910
H28C H Uiso 0.92570 0.73470 -0.14490 1.000 0.0910
H30A H Uiso 1.08340 1.04180 -0.01600 0.544(7) 0.1070
H30B H Uiso 1.11750 0.97300 -0.08130 0.544(7) 0.1070
H30C H Uiso 1.19830 1.07690 -0.04850 0.544(7) 0.1070
H31A H Uiso 1.40520 1.05200 -0.00450 0.544(7) 0.1280
H31B H Uiso 1.32760 0.94820 -0.03440 0.544(7) 0.1280
H31C H Uiso 1.42380 1.00460 0.05710 0.544(7) 0.1280
H32A H Uiso 1.21850 1.12670 0.11690 0.544(7) 0.1420
H32B H Uiso 1.33220 1.16350 0.08420 0.544(7) 0.1420
H32C H Uiso 1.35940 1.12570 0.15270 0.544(7) 0.1420
H33A H Uiso 1.21410 0.66930 0.14120 1.000 0.0690
H33B H Uiso 1.26940 0.75650 0.22380 1.000 0.0690
H34A H Uiso 1.40360 0.71040 0.28470 1.000 0.1190
H34B H Uiso 1.38290 0.64500 0.19490 1.000 0.1190
H35A H Uiso 1.33300 0.58780 0.30290 1.000 0.0730
H35B H Uiso 1.26140 0.52890 0.20720 1.000 0.0730
H36A H Uiso 1.07690 0.53290 0.23080 1.000 0.0650
H36B H Uiso 1.15470 0.61390 0.31770 1.000 0.0650
H38A H Uiso 0.54280 0.42340 -0.01810 1.000 0.1560
H38B H Uiso 0.65730 0.39260 -0.03730 1.000 0.1560
H38C H Uiso 0.61520 0.45790 -0.07380 1.000 0.1560
H42 H Uiso 0.61250 0.93100 0.39210 1.000 0.0680
H43 H Uiso 0.52440 0.89710 0.48890 1.000 0.0890
H44 H Uiso 0.52540 0.77100 0.51260 1.000 0.1000
H45 H Uiso 0.61660 0.67880 0.44300 1.000 0.0930
H46 H Uiso 0.70700 0.71130 0.34850 1.000 0.0650
H52 H Uiso 0.87940 0.96420 0.21250 1.000 0.0670
H53 H Uiso 1.04810 1.10360 0.26360 1.000 0.0840
H54 H Uiso 1.13500 1.19030 0.40390 1.000 0.0870
H55 H Uiso 1.05680 1.13690 0.49340 1.000 0.0820
H56 H Uiso 0.88770 0.99740 0.44320 1.000 0.0640
H62 H Uiso 0.70300 0.76970 0.10390 1.000 0.0480
H63 H Uiso 0.55060 0.74610 -0.01750 1.000 0.0540
H64 H Uiso 0.36770 0.78330 -0.01640 1.000 0.0560
H65 H Uiso 0.33740 0.84750 0.10810 1.000 0.0590
H66 H Uiso 0.48990 0.87280 0.23010 1.000 0.0520
H16 H Uiso 1.24800 1.02150 0.18330 1.000 0.0520
H18A H Uiso 0.51360 0.45550 0.15090 1.000 0.1000
H18B H Uiso 0.63920 0.54500 0.19820 1.000 0.1000
H18C H Uiso 0.52940 0.52320 0.23820 1.000 0.1000
H19A H Uiso 0.66040 0.36490 0.13860 1.000 0.1010
H19B H Uiso 0.76600 0.37630 0.21840 1.000 0.1010
H22D H Uiso 0.61130 0.52660 0.52230 0.493(16) 0.1290
H22E H Uiso 0.70370 0.62540 0.58450 0.493(16) 0.1290
H22F H Uiso 0.67070 0.54830 0.61670 0.493(16) 0.1290
H23D H Uiso 0.90960 0.58400 0.67840 0.493(16) 0.1340
H23E H Uiso 0.94450 0.66070 0.64570 0.493(16) 0.1340
H23F H Uiso 1.00090 0.58390 0.62350 0.493(16) 0.1340
H24D H Uiso 0.69420 0.40550 0.48710 0.493(16) 0.1100
H24E H Uiso 0.75590 0.42570 0.58090 0.493(16) 0.1100
H24F H Uiso 0.84470 0.42320 0.52440 0.493(16) 0.1100
H30D H Uiso 1.30280 0.93680 -0.05570 0.456(7) 0.1460
H30E H Uiso 1.33080 1.03160 -0.06000 0.456(7) 0.1460
H30F H Uiso 1.18520 0.96090 -0.09540 0.456(7) 0.1460
H31D H Uiso 1.44180 1.01930 0.07710 0.456(7) 0.1060
H31E H Uiso 1.41700 1.09030 0.14620 0.456(7) 0.1060
H31F H Uiso 1.45000 1.11250 0.07310 0.456(7) 0.1060
H32D H Uiso 1.24950 1.13770 0.03270 0.456(7) 0.1680
H32E H Uiso 1.21550 1.12080 0.10760 0.456(7) 0.1680
H32F H Uiso 1.11020 1.06870 0.01840 0.456(7) 0.1680

loop_
_atom_type_symbol
_atom_type_description
_atom_type_scat_dispersion_real
_atom_type_scat_dispersion_imag
_atom_type_scat_source
Y Y -2.7962 3.5667 'International Tables Vol C Tables 4.2.6.8 and 6.1.1.4'
Si Si 0.0817 0.0704 'International Tables Vol C Tables 4.2.6.8 and 6.1.1.4'
O O 0.0106 0.0060 'International Tables Vol C Tables 4.2.6.8 and 6.1.1.4'
N N 0.0061 0.0033 'International Tables Vol C Tables 4.2.6.8 and 6.1.1.4'
H H 0.0000 0.0000 'International Tables Vol C Tables 4.2.6.8 and 6.1.1.4'
C C 0.0033 0.0016 'International Tables Vol C Tables 4.2.6.8 and 6.1.1.4'

loop_
_geom_angle_atom_site_label_1
_geom_angle_atom_site_label_2
_geom_angle_atom_site_label_3
_geom_angle
_geom_angle_publ_flag
O1 Y O2 94.18(9) yes
O1 Y O12 100.88(9) yes
O1 Y O32 174.93(8) yes
O1 Y N7 96.18(10) yes
O1 Y N10 86.88(9) yes
O1 Y N37 95.91(10) yes
O2 Y O12 144.16(8) yes
O2 Y O32 85.57(9) yes
O2 Y N7 72.42(9) yes
O2 Y N10 140.77(8) yes
O2 Y N37 72.98(9) yes
O12 Y O32 82.10(9) yes
O12 Y N7 136.62(10) yes
O12 Y N10 72.95(8) yes
O12 Y N37 73.25(9) yes
O32 Y N7 78.90(10) yes
O32 Y N10 90.12(9) yes
O32 Y N37 88.86(10) yes
N7 Y N10 68.49(9) yes
N7 Y N37 144.00(10) yes
N10 Y N37 146.01(9) yes
O1 Si C41 109.41(15) yes
O1 Si C51 110.11(15) yes
O1 Si C61 108.34(14) yes
C41 Si C51 109.48(15) yes
C41 Si C61 111.42(15) yes
C51 Si C61 108.06(16) yes
Y O1 Si 166.29(16) yes
Y O2 C2 142.0(2) yes
Y O12 C12 144.23(19) yes
Y O32 C33 124.2(3) yes
Y O32 C36 124.4(2) yes
C33 O32 C36 109.5(3) yes
Y N7 C7 128.8(2) yes
Y N7 C8 114.1(2) yes
C7 N7 C8 117.0(3) yes
Y N10 C9 113.6(2) yes
Y N10 C10 129.6(2) yes
C9 N10 C10 116.3(3) yes
Y N37 C37 178.7(3) yes
C2 C1 C6 120.7(3) no
C2 C1 C7 122.5(3) no
C6 C1 C7 116.8(3) no
O2 C2 C1 121.2(3) yes
O2 C2 C3 121.6(3) yes
C1 C2 C3 117.2(3) no
C2 C3 C4 118.5(3) no
C2 C3 C17 120.0(3) no
C4 C3 C17 121.5(4) no
C3 C4 C5 125.1(4) no
C4 C5 C6 116.0(4) no
C4 C5 C21 121.3(4) no
C6 C5 C21 122.7(3) no
C1 C6 C5 122.5(3) no
N7 C7 C1 128.7(3) yes
N7 C8 C9 108.5(3) yes
N10 C9 C8 108.3(3) yes
N10 C10 C11 128.5(3) yes
C10 C11 C12 122.9(3) no
C10 C11 C16 116.6(3) no
C12 C11 C16 120.4(3) no
O12 C12 C11 120.8(3) yes
O12 C12 C13 121.7(3) yes
C11 C12 C13 117.4(3) no
C12 C13 C14 118.2(3) no
C12 C13 C25 120.5(3) no
C14 C13 C25 121.2(3) no
C13 C14 C15 125.0(3) no
C14 C15 C16 116.3(3) no
C14 C15 C29 121.5(3) no
C16 C15 C29 122.2(3) no
C11 C16 C15 122.5(3) no
C3 C17 C18 109.9(4) no
C3 C17 C19 108.9(4) no
C3 C17 C20 112.4(3) no
C18 C17 C19 110.5(3) no
C18 C17 C20 106.9(4) no
C19 C17 C20 108.2(4) no
C5 C21 C22A 110.0(7) no
C5 C21 C23A 114.5(6) no
C5 C21 C24A 111.2(6) no
C5 C21 C22B 108.2(7) no
C5 C21 C23B 112.5(7) no
C5 C21 C24B 107.9(5) no
C22A C21 C23A 107.2(9) no
C22A C21 C24A 108.0(7) no
C23A C21 C24A 105.5(8) no
C22B C21 C23B 110.4(8) no
C22B C21 C24B 106.4(9) no
C23B C21 C24B 111.2(9) no
C13 C25 C26 109.7(3) no
C13 C25 C27 109.5(3) no
C13 C25 C28 112.6(3) no
C26 C25 C27 110.3(3) no
C26 C25 C28 107.3(3) no
C27 C25 C28 107.5(3) no
C15 C29 C30A 110.5(5) no
C15 C29 C31A 109.5(6) no
C15 C29 C32A 111.9(6) no
C15 C29 C30B 113.0(6) no
C15 C29 C31B 108.5(5) no
C15 C29 C32B 112.7(8) no
C30A C29 C31A 111.0(7) no
C30A C29 C32A 100.0(7) no
C31A C29 C32A 113.6(8) no
C30B C29 C31B 96.1(7) no
C30B C29 C32B 116.3(9) no
C31B C29 C32B 108.6(9) no
O32 C33 C34 106.1(5) yes
C33 C34 C35 109.1(5) no
C34 C35 C36 104.9(5) no
O32 C36 C35 105.9(4) yes
N37 C37 C38 178.5(6) yes
Si C41 C42 124.7(3) yes
Si C41 C46 118.2(3) yes
C42 C41 C46 117.1(3) no
C41 C42 C43 120.2(5) no
C42 C43 C44 120.4(5) no
C43 C44 C45 120.2(5) no
C44 C45 C46 120.1(6) no
C41 C46 C45 121.9(4) no
Si C51 C52 119.6(3) yes
Si C51 C56 122.8(3) yes
C52 C51 C56 117.2(4) no
C51 C52 C53 121.5(3) no
C52 C53 C54 120.0(5) no
C53 C54 C55 120.0(5) no
C54 C55 C56 120.2(4) no
C51 C56 C55 121.0(4) no
Si C61 C62 118.4(3) yes
Si C61 C66 124.6(2) yes
C62 C61 C66 117.0(3) no
C61 C62 C63 120.9(3) no
C62 C63 C64 120.8(3) no
C63 C64 C65 119.8(3) no
C64 C65 C66 119.6(4) no
C61 C66 C65 122.0(3) no
C3 C4 H4 117.46 no
C5 C4 H4 117.41 no
C1 C6 H6 118.75 no
C5 C6 H6 118.76 no
N7 C7 H7 115.65 no
C1 C7 H7 115.68 no
N7 C8 H8A 109.92 no
N7 C8 H8B 109.96 no
C9 C8 H8A 110.03 no
C9 C8 H8B 110.00 no
H8A C8 H8B 108.40 no
N10 C9 H9A 110.02 no
N10 C9 H9B 110.02 no
C8 C9 H9A 110.07 no
C8 C9 H9B 110.05 no
H9A C9 H9B 108.37 no
N10 C10 H10 115.70 no
C11 C10 H10 115.85 no
C13 C14 H14 117.46 no
C15 C14 H14 117.51 no
C11 C16 H16 118.77 no
C15 C16 H16 118.72 no
C17 C18 H18A 109.45 no
C17 C18 H18B 109.47 no
C17 C18 H18C 109.49 no
H18A C18 H18B 109.56 no
H18A C18 H18C 109.44 no
H18B C18 H18C 109.41 no
C17 C19 H19A 109.46 no
C17 C19 H19B 109.48 no
C17 C19 H19C 109.52 no
H19A C19 H19B 109.42 no
H19A C19 H19C 109.48 no
H19B C19 H19C 109.47 no
C17 C20 H20A 109.43 no
C17 C20 H20B 109.52 no
C17 C20 H20C 109.50 no
H20A C20 H20B 109.46 no
H20A C20 H20C 109.43 no
H20B C20 H20C 109.48 no
C21 C22A H22A 109.56 no
C21 C22A H22B 109.47 no
C21 C22A H22C 109.51 no
H22A C22A H22B 109.48 no
H22A C22A H22C 109.36 no
H22B C22A H22C 109.46 no
H22E C22B H22F 109.33 no
C21 C22B H22E 109.46 no
C21 C22B H22F 109.47 no
C21 C22B H22D 109.51 no
H22D C22B H22F 109.52 no
H22D C22B H22E 109.53 no
C21 C23A H23C 109.50 no
C21 C23A H23B 109.53 no
C21 C23A H23A 109.47 no
H23B C23A H23C 109.43 no
H23A C23A H23B 109.41 no
H23A C23A H23C 109.49 no
C21 C23B H23D 109.45 no
H23E C23B H23F 109.42 no
C21 C23B H23E 109.49 no
C21 C23B H23F 109.51 no
H23D C23B H23E 109.48 no
H23D C23B H23F 109.49 no
C21 C24A H24C 109.42 no
H24A C24A H24B 109.49 no
C21 C24A H24B 109.41 no
C21 C24A H24A 109.45 no
H24A C24A H24C 109.58 no
H24B C24A H24C 109.48 no
C21 C24B H24D 109.43 no
H24D C24B H24E 109.45 no
C21 C24B H24E 109.39 no
C21 C24B H24F 109.44 no
H24E C24B H24F 109.60 no
H24D C24B H24F 109.51 no
C25 C26 H26B 109.50 no
C25 C26 H26C 109.49 no
H26A C26 H26C 109.42 no
H26B C26 H26C 109.51 no
H26A C26 H26B 109.45 no
C25 C26 H26A 109.45 no
C25 C27 H27C 109.49 no
H27A C27 H27B 109.40 no
H27A C27 H27C 109.57 no
H27B C27 H27C 109.51 no
C25 C27 H27A 109.40 no
C25 C27 H27B 109.45 no
C25 C28 H28A 109.61 no
H28A C28 H28C 109.39 no
H28B C28 H28C 109.36 no
H28A C28 H28B 109.38 no
C25 C28 H28B 109.52 no
C25 C28 H28C 109.56 no
C29 C30A H30A 109.51 no
C29 C30A H30B 109.46 no
C29 C30A H30C 109.49 no
H30A C30A H30B 109.48 no
H30A C30A H30C 109.49 no
H30B C30A H30C 109.41 no
C29 C30B H30D 109.45 no
H30D C30B H30E 109.47 no
C29 C30B H30E 109.49 no
C29 C30B H30F 109.43 no
H30E C30B H30F 109.53 no
H30D C30B H30F 109.46 no
C29 C31A H31B 109.49 no
C29 C31A H31A 109.51 no
H31A C31A H31C 109.50 no
C29 C31A H31C 109.43 no
H31A C31A H31B 109.44 no
H31B C31A H31C 109.45 no
C29 C31B H31D 109.49 no
C29 C31B H31F 109.38 no
H31D C31B H31E 109.55 no
H31D C31B H31F 109.45 no
H31E C31B H31F 109.45 no
C29 C31B H31E 109.51 no
H32A C32A H32C 109.43 no
H32B C32A H32C 109.50 no
C29 C32A H32A 109.44 no
C29 C32A H32B 109.53 no
C29 C32A H32C 109.47 no
H32A C32A H32B 109.46 no
C29 C32B H32D 109.47 no
C29 C32B H32E 109.43 no
H32D C32B H32E 109.43 no
H32D C32B H32F 109.53 no
C29 C32B H32F 109.46 no
H32E C32B H32F 109.51 no
O32 C33 H33A 110.49 no
O32 C33 H33B 110.58 no
C34 C33 H33A 110.48 no
C34 C33 H33B 110.42 no
H33A C33 H33B 108.76 no
C33 C34 H34B 109.90 no
C35 C34 H34A 109.82 no
C35 C34 H34B 109.80 no
C33 C34 H34A 109.86 no
H34A C34 H34B 108.34 no
C36 C35 H35B 110.77 no
C34 C35 H35A 110.76 no
C34 C35 H35B 110.77 no
H35A C35 H35B 108.90 no
C36 C35 H35A 110.75 no
O32 C36 H36A 110.57 no
O32 C36 H36B 110.50 no
C35 C36 H36A 110.59 no
C35 C36 H36B 110.60 no
H36A C36 H36B 108.68 no
C37 C38 H38B 109.49 no
C37 C38 H38C 109.40 no
H38A C38 H38B 109.52 no
C37 C38 H38A 109.44 no
H38B C38 H38C 109.53 no
H38A C38 H38C 109.45 no
C41 C42 H42 119.88 no
C43 C42 H42 119.93 no
C42 C43 H43 119.81 no
C44 C43 H43 119.76 no
C43 C44 H44 119.99 no
C45 C44 H44 119.76 no
C46 C45 H45 120.01 no
C44 C45 H45 119.93 no
C45 C46 H46 118.99 no
C41 C46 H46 119.08 no
C51 C52 H52 119.32 no
C53 C52 H52 119.18 no
C54 C53 H53 120.02 no
C52 C53 H53 120.01 no
C53 C54 H54 119.99 no
C55 C54 H54 120.00 no
C54 C55 H55 119.92 no
C56 C55 H55 119.84 no
C55 C56 H56 119.55 no
C51 C56 H56 119.40 no
C63 C62 H62 119.59 no
C61 C62 H62 119.53 no
C62 C63 H63 119.50 no
C64 C63 H63 119.74 no
C63 C64 H64 120.08 no
C65 C64 H64 120.16 no
C66 C65 H65 120.26 no
C64 C65 H65 120.14 no
C65 C66 H66 119.03 no
C61 C66 H66 118.95 no

loop_
_geom_bond_atom_site_label_1
_geom_bond_atom_site_label_2
_geom_bond_distance
_geom_bond_publ_flag
Y O1 2.094(2) yes
Y O2 2.216(2) yes
Y O12 2.213(2) yes
Y O32 2.401(3) yes
Y N7 2.486(3) yes
Y N10 2.464(3) yes
Y N37 2.558(3) yes
Si O1 1.588(3) yes
Si C41 1.885(3) yes
Si C51 1.880(4) yes
Si C61 1.882(3) yes
O2 C2 1.299(4) yes
O12 C12 1.306(4) yes
O32 C33 1.451(6) yes
O32 C36 1.447(6) yes
N7 C7 1.277(4) yes
N7 C8 1.469(5) yes
N10 C9 1.465(4) yes
N10 C10 1.278(4) yes
N37 C37 1.126(5) yes
C1 C2 1.420(4) no
C1 C6 1.404(5) no
C1 C7 1.438(5) no
C2 C3 1.432(5) no
C3 C4 1.376(5) no
C3 C17 1.533(5) no
C4 C5 1.398(5) no
C5 C6 1.371(7) no
C5 C21 1.535(6) no
C8 C9 1.510(5) no
C10 C11 1.442(4) no
C11 C12 1.420(5) no
C11 C16 1.410(5) no
C12 C13 1.429(4) no
C13 C14 1.386(5) no
C13 C25 1.530(5) no
C14 C15 1.393(5) no
C15 C16 1.365(5) no
C15 C29 1.541(6) no
C17 C18 1.534(7) no
C17 C19 1.533(7) no
C17 C20 1.528(8) no
C21 C22A 1.525(16) no
C21 C23A 1.520(15) no
C21 C24A 1.550(12) no
C21 C22B 1.521(18) no
C21 C23B 1.482(14) no
C21 C24B 1.572(13) no
C25 C26 1.535(5) no
C25 C27 1.532(5) no
C25 C28 1.533(5) no
C29 C30A 1.534(11) no
C29 C31A 1.456(13) no
C29 C32A 1.544(13) no
C29 C30B 1.610(15) no
C29 C31B 1.578(13) no
C29 C32B 1.403(19) no
C33 C34 1.432(9) no
C34 C35 1.449(10) no
C35 C36 1.503(7) no
C37 C38 1.457(7) no
C41 C42 1.398(6) no
C41 C46 1.392(6) no
C42 C43 1.399(6) no
C43 C44 1.365(9) no
C44 C45 1.360(8) no
C45 C46 1.376(7) no
C51 C52 1.387(6) no
C51 C56 1.401(5) no
C52 C53 1.389(7) no
C53 C54 1.375(7) no
C54 C55 1.366(7) no
C55 C56 1.390(7) no
C61 C62 1.398(4) no
C61 C66 1.391(5) no
C62 C63 1.384(5) no
C63 C64 1.365(5) no
C64 C65 1.379(5) no
C65 C66 1.381(5) no
C4 H4 0.9298 no
C6 H6 0.9303 no
C7 H7 0.9298 no
C8 H8A 0.9701 no
C8 H8B 0.9703 no
C9 H9A 0.9691 no
C9 H9B 0.9706 no
C10 H10 0.9291 no
C14 H14 0.9297 no
C16 H16 0.9291 no
C18 H18A 0.9592 no
C18 H18B 0.9598 no
C18 H18C 0.9605 no
C19 H19A 0.9605 no
C19 H19B 0.9592 no
C19 H19C 0.9594 no
C20 H20A 0.9610 no
C20 H20B 0.9596 no
C20 H20C 0.9603 no
C22A H22A 0.9602 no
C22A H22B 0.9598 no
C22A H22C 0.9601 no
C22B H22F 0.9600 no
C22B H22D 0.9599 no
C22B H22E 0.9601 no
C23A H23A 0.9603 no
C23A H23B 0.9610 no
C23A H23C 0.9598 no
C23B H23F 0.9597 no
C23B H23D 0.9606 no
C23B H23E 0.9606 no
C24A H24A 0.9593 no
C24A H24C 0.9593 no
C24A H24B 0.9600 no
C24B H24E 0.9601 no
C24B H24D 0.9596 no
C24B H24F 0.9591 no
C26 H26A 0.9606 no
C26 H26B 0.9605 no
C26 H26C 0.9602 no
C27 H27A 0.9601 no
C27 H27B 0.9598 no
C27 H27C 0.9591 no
C28 H28C 0.9612 no
C28 H28B 0.9609 no
C28 H28A 0.9603 no
C30A H30A 0.9592 no
C30A H30B 0.9610 no
C30A H30C 0.9609 no
C30B H30D 0.9602 no
C30B H30E 0.9588 no
C30B H30F 0.9595 no
C31A H31A 0.9594 no
C31A H31B 0.9598 no
C31A H31C 0.9606 no
C31B H31D 0.9600 no
C31B H31E 0.9598 no
C31B H31F 0.9619 no
C32A H32A 0.9603 no
C32A H32B 0.9600 no
C32A H32C 0.9600 no
C32B H32D 0.9609 no
C32B H32E 0.9599 no
C32B H32F 0.9596 no
C33 H33A 0.9695 no
C33 H33B 0.9687 no
C34 H34A 0.9698 no
C34 H34B 0.9693 no
C35 H35B 0.9695 no
C35 H35A 0.9703 no
C36 H36A 0.9693 no
C36 H36B 0.9695 no
C38 H38B 0.9600 no
C38 H38A 0.9609 no
C38 H38C 0.9602 no
C42 H42 0.9304 no
C43 H43 0.9305 no
C44 H44 0.9303 no
C45 H45 0.9302 no
C46 H46 0.9306 no
C52 H52 0.9299 no
C53 H53 0.9303 no
C54 H54 0.9300 no
C55 H55 0.9309 no
C56 H56 0.9299 no
C62 H62 0.9307 no
C63 H63 0.9295 no
C64 H64 0.9306 no
C65 H65 0.9288 no
C66 H66 0.9305 no

loop_
_geom_contact_atom_site_label_1
_geom_contact_atom_site_label_2
_geom_contact_distance
_geom_contact_site_symmetry_2
_geom_contact_publ_flag
Y H18B 3.6484 . no
Y H26B 3.8533 . no
Y H27C 3.8947 . no
Y H46 3.7982 . no
Y H62 3.7652 . no
O2 C19 2.981(5) . no
O2 C18 3.009(5) . no
O12 C27 3.039(4) . no
O12 C26 2.984(4) . no
O1 H62 2.6992 . no
O1 H46 2.6326 . no
O2 H19C 2.3308 . no
O2 H18B 2.3673 . no
O12 H26B 2.3327 . no
O12 H27C 2.4028 . no
N7 H36B 2.8399 . no
N37 H18B 2.7685 . no
N37 H19C 2.9406 . no
N37 H27C 2.7423 . no
C7 C55 3.483(6) 2_776 no
C10 C52 3.421(6) . no
C10 C53 3.551(7) . no
C18 O2 3.009(5) . no
C19 O2 2.981(5) . no
C26 O12 2.984(4) . no
C27 C37 3.575(6) . no
C27 O12 3.039(4) . no
C31A C31A 3.247(17) 2_875 no
C33 C66 3.536(6) 1_655 no
C34 C46 3.582(8) 1_655 no
C37 C27 3.575(6) . no
C38 C63 3.500(7) 2_665 no
C42 C56 3.514(7) . no
C46 C34 3.582(8) 1_455 no
C52 C10 3.421(6) . no
C53 C10 3.551(7) . no
C55 C7 3.483(6) 2_776 no
C56 C42 3.514(7) . no
C63 C38 3.500(7) 2_665 no
C66 C33 3.536(6) 1_455 no
C1 H24F 3.0920 2_766 no
C2 H19C 2.7587 . no
C2 H46 2.9109 . no
C2 H18B 2.7897 . no
C4 H23B 2.9462 . no
C4 H22D 2.8266 . no
C4 H24D 2.6207 . no
C4 H20B 2.7543 . no
C4 H23C 2.7445 . no
C4 H20C 2.7434 . no
C6 H24F 2.9749 2_766 no
C6 H22C 2.9676 . no
C6 H24C 3.0489 2_766 no
C6 H23F 2.8546 . no
C6 H24B 2.7532 . no
C6 H23E 2.6957 . no
C7 H36B 3.0275 . no
C7 H55 2.9384 2_776 no
C11 H65 2.8930 1_655 no
C12 H26B 2.7737 . no
C12 H27C 2.8030 . no
C12 H65 3.0399 1_655 no
C13 H65 3.0516 1_655 no
C14 H30D 2.8185 . no
C14 H28B 2.7686 . no
C14 H65 2.9584 1_655 no
C14 H30B 2.7645 . no
C14 H30A 2.9939 2_775 no
C14 H31B 2.8478 . no
C14 H28C 2.7363 . no
C14 H32F 2.9532 2_775 no
C14 H30F 2.9227 . no
C15 H30A 2.9591 2_775 no
C15 H65 2.9085 1_655 no
C16 H32C 2.7440 . no
C16 H32A 2.8681 . no
C16 H65 2.8390 1_655 no
C16 H32E 2.8604 . no
C16 H31E 2.7396 . no
C20 H4 2.4197 . no
C22B H4 3.0311 . no
C22B H22D 3.0585 2_666 no
C23A H4 2.5372 . no
C23B H6 2.5052 . no
C24A H6 2.7589 . no
C24B H36B 3.0721 2_766 no
C24B H4 2.6581 . no
C28 H14 2.4224 . no
C30A H30A 3.0312 2_775 no
C30A H14 2.8016 . no
C30B H14 2.5433 . no
C31A H14 3.0416 . no
C31A H31A 3.0261 2_875 no
C31A H31C 2.9444 2_875 no
C31B H16 2.8202 . no
C32A H16 2.5158 . no
C32B H27B 3.0845 2_775 no
C32B H16 3.0221 . no
C35 H23A 3.0450 2_766 no
C36 H24E 2.9694 2_766 no
C36 H24A 3.0302 2_766 no
C37 H19C 3.0779 . no
C37 H18B 3.0302 . no
C37 H27C 2.9005 . no
C38 H34B 2.8880 2_765 no
C41 H34A 2.7871 1_455 no
C41 H56 2.8939 . no
C42 H34A 2.9091 1_455 no
C42 H56 2.9129 . no
C42 H66 3.0556 . no
C43 H8A 2.9917 1_455 no
C43 H34A 3.0884 1_455 no
C43 H9B 2.9906 2_776 no
C45 H34A 3.0193 1_455 no
C46 H34A 2.8354 1_455 no
C46 H55 3.0502 2_776 no
C51 H9A 3.0214 . no
C56 H9A 2.8453 . no
C61 H52 3.0336 . no
C63 H38A 3.0548 2_665 no
C63 H19A 3.0747 2_665 no
C63 H31A 3.0831 2_775 no
C63 H30E 3.0532 2_775 no
C63 H38B 3.0418 2_665 no
C64 H38B 3.0414 2_665 no
C64 H31A 3.0006 2_775 no
C66 H33B 3.0228 1_455 no
H4 H20B 2.2042 . no
H4 C20 2.4197 . no
H4 C23A 2.5372 . no
H4 H24D 2.0681 . no
H4 H20C 2.2052 . no
H4 H23B 2.5448 . no
H4 H23C 2.1390 . no
H4 C22B 3.0311 . no
H4 C24B 2.6581 . no
H4 H22D 2.5120 . no
H6 H24B 2.2232 . no
H6 C23B 2.5052 . no
H6 H23E 2.1293 . no
H6 H23F 2.4499 . no
H6 C24A 2.7589 . no
H6 H7 2.2841 . no
H7 H6 2.2841 . no
H7 H8B 2.0839 . no
H8A C43 2.9917 1_655 no
H8B H7 2.0839 . no
H9A C56 2.8453 . no
H9A C51 3.0214 . no
H9B H10 2.0844 . no
H9B C43 2.9906 2_776 no
H10 H16 2.2862 . no
H10 H9B 2.0844 . no
H14 H30D 2.3920 . no
H14 H28B 2.2376 . no
H14 H28C 2.1768 . no
H14 H30B 2.2608 . no
H14 H31B 2.5379 . no
H14 C30B 2.5433 . no
H14 C28 2.4224 . no
H14 C30A 2.8016 . no
H14 C31A 3.0416 . no
H14 H30F 2.3121 . no
H16 C32A 2.5158 . no
H16 H10 2.2862 . no
H16 H32A 2.4789 . no
H16 H32C 2.1484 . no
H16 C31B 2.8202 . no
H16 C32B 3.0221 . no
H16 H32E 2.5155 . no
H16 H31E 2.2722 . no
H18A H19A 2.5231 . no
H18A H20A 2.4143 . no
H18B O2 2.3673 . no
H18B Y 3.6484 . no
H18B C37 3.0302 . no
H18B N37 2.7685 . no
H18B C2 2.7897 . no
H18B H19C 2.5388 . no
H18C H20B 2.4552 . no
H19A H18A 2.5231 . no
H19A H20A 2.4413 . no
H19A H63 2.5601 2_665 no
H19A C63 3.0747 2_665 no
H19B H20C 2.4946 . no
H19C C2 2.7587 . no
H19C C37 3.0779 . no
H19C H18B 2.5388 . no
H19C O2 2.3308 . no
H19C N37 2.9406 . no
H20A H18A 2.4143 . no
H20A H19A 2.4413 . no
H20B C4 2.7543 . no
H20B H18C 2.4552 . no
H20B H4 2.2042 . no
H20C C4 2.7434 . no
H20C H19B 2.4946 . no
H20C H4 2.2052 . no
H22A H23A 2.3689 . no
H22A H24A 2.4570 . no
H22B H23C 2.4939 . no
H22C H54 2.4954 2_776 no
H22C C6 2.9676 . no
H22C H24B 2.4913 . no
H22D H22D 2.2455 2_666 no
H22D H4 2.5120 . no
H22D C22B 3.0585 2_666 no
H22D H24D 2.4263 . no
H22D C4 2.8266 . no
H22E H23E 2.4851 . no
H22F H24E 2.4661 . no
H22F H23D 2.4656 . no
H23A H35A 2.2928 2_766 no
H23A H22A 2.3689 . no
H23A H24A 2.3476 . no
H23A C35 3.0450 2_766 no
H23B H24C 2.4689 . no
H23B H4 2.5448 . no
H23B C4 2.9462 . no
H23C H22B 2.4939 . no
H23C C4 2.7445 . no
H23C H4 2.1390 . no
H23D H22F 2.4656 . no
H23D H24E 2.5176 . no
H23D H28A 2.5733 1_556 no
H23E C6 2.6957 . no
H23E H6 2.1293 . no
H23E H22E 2.4851 . no
H23F H24F 2.5567 . no
H23F H6 2.4499 . no
H23F C6 2.8546 . no
H24A H22A 2.4570 . no
H24A C36 3.0302 2_766 no
H24A H23A 2.3476 . no
H24B C6 2.7532 . no
H24B H6 2.2232 . no
H24B H22C 2.4913 . no
H24C H23B 2.4689 . no
H24C C6 3.0489 2_766 no
H24D H4 2.0681 . no
H24D C4 2.6207 . no
H24D H22D 2.4263 . no
H24E H35A 2.5531 2_766 no
H24E C36 2.9694 2_766 no
H24E H23D 2.5176 . no
H24E H22F 2.4661 . no
H24E H36B 2.2615 2_766 no
H24F H23F 2.5567 . no
H24F C1 3.0920 2_766 no
H24F C6 2.9749 2_766 no
H26A H27A 2.5138 . no
H26A H28A 2.4237 . no
H26B H33A 2.5294 . no
H26B H27C 2.5355 . no
H26B Y 3.8533 . no
H26B O12 2.3327 . no
H26B C12 2.7737 . no
H26C H28B 2.4768 . no
H27A H26A 2.5138 . no
H27A H35B 2.5548 2_765 no
H27A H28A 2.4252 . no
H27B C32B 3.0845 2_775 no
H27B H28C 2.4812 . no
H27B H32D 2.4638 2_775 no
H27C H26B 2.5355 . no
H27C Y 3.8947 . no
H27C O12 2.4028 . no
H27C N37 2.7423 . no
H27C C12 2.8030 . no
H27C C37 2.9005 . no
H28A H27A 2.4252 . no
H28A H23D 2.5733 1_554 no
H28A H26A 2.4237 . no
H28B H26C 2.4768 . no
H28B C14 2.7686 . no
H28B H14 2.2376 . no
H28C H14 2.1768 . no
H28C C14 2.7363 . no
H28C H27B 2.4812 . no
H30A C14 2.9939 2_775 no
H30A H32A 2.2683 . no
H30A H30A 2.3010 2_775 no
H30A C15 2.9591 2_775 no
H30A C30A 3.0312 2_775 no
H30B C14 2.7645 . no
H30B H14 2.2608 . no
H30B H31B 2.5014 . no
H30C H32B 2.2658 . no
H30C H31A 2.4606 . no
H30D H14 2.3920 . no
H30D H31D 2.2745 . no
H30D C14 2.8185 . no
H30E H31F 2.2237 . no
H30E H32D 2.5481 . no
H30E C63 3.0532 2_775 no
H30F C14 2.9227 . no
H30F H14 2.3121 . no
H31A H32B 2.5050 . no
H31A C31A 3.0261 2_875 no
H31A H30C 2.4606 . no
H31A C63 3.0831 2_775 no
H31A C64 3.0006 2_775 no
H31A H31C 2.5817 2_875 no
H31B H30B 2.5014 . no
H31B H14 2.5379 . no
H31B C14 2.8478 . no
H31C C31A 2.9444 2_875 no
H31C H31A 2.5817 2_875 no
H31D H30D 2.2745 . no
H31E H16 2.2722 . no
H31E C16 2.7396 . no
H31E H32E 2.4410 . no
H31F H30E 2.2237 . no
H31F H32D 2.3874 . no
H32A H30A 2.2683 . no
H32A C16 2.8681 . no
H32A H16 2.4789 . no
H32B H63 2.4899 2_775 no
H32B H31A 2.5050 . no
H32B H30C 2.2658 . no
H32C H16 2.1484 . no
H32C C16 2.7440 . no
H32D H27B 2.4638 2_775 no
H32D H30E 2.5481 . no
H32D H31F 2.3874 . no
H32E H16 2.5155 . no
H32E H31E 2.4410 . no
H32E C16 2.8604 . no
H32F C14 2.9532 2_775 no
H33A H26B 2.5294 . no
H33B C66 3.0228 1_655 no
H34A C43 3.0884 1_655 no
H34A C42 2.9091 1_655 no
H34A C45 3.0193 1_655 no
H34A C46 2.8354 1_655 no
H34A C41 2.7871 1_655 no
H34B C38 2.8880 2_765 no
H34B H38C 2.3341 2_765 no
H35A H24E 2.5531 2_766 no
H35A H23A 2.2928 2_766 no
H35B H27A 2.5548 2_765 no
H36B C24B 3.0721 2_766 no
H36B N7 2.8399 . no
H36B C7 3.0275 . no
H36B H24E 2.2615 2_766 no
H38A C63 3.0548 2_665 no
H38B C63 3.0418 2_665 no
H38B C64 3.0414 2_665 no
H38C H34B 2.3341 2_765 no
H46 Y 3.7982 . no
H46 O1 2.6326 . no
H46 C2 2.9109 . no
H52 C61 3.0336 . no
H54 H22C 2.4954 2_776 no
H55 C46 3.0502 2_776 no
H55 C7 2.9384 2_776 no
H56 C41 2.8939 . no
H56 C42 2.9129 . no
H62 Y 3.7652 . no
H62 O1 2.6992 . no
H63 H32B 2.4899 2_775 no
H63 H19A 2.5601 2_665 no
H65 C14 2.9584 1_455 no
H65 C13 3.0516 1_455 no
H65 C15 2.9085 1_455 no
H65 C16 2.8390 1_455 no
H65 C11 2.8930 1_455 no
H65 C12 3.0399 1_455 no
H66 C42 3.0556 . no

loop_
_geom_hbond_atom_site_label_D
_geom_hbond_atom_site_label_H
_geom_hbond_atom_site_label_A
_geom_hbond_distance_DH
_geom_hbond_distance_HA
_geom_hbond_distance_DA
_geom_hbond_angle_DHA
_geom_hbond_publ_flag
C18 H18B O2 0.9598 2.3673 3.009(5) 123.84 yes
C19 H19C O2 0.9594 2.3308 2.981(5) 124.52 yes
C26 H26B O12 0.9605 2.3327 2.984(4) 124.55 yes
C27 H27C O12 0.9591 2.4028 3.039(4) 123.47 yes

loop_
_geom_torsion_atom_site_label_1
_geom_torsion_atom_site_label_2
_geom_torsion_atom_site_label_3
_geom_torsion_atom_site_label_4
_geom_torsion
_geom_torsion_publ_flag
O1 Y O2 C2 -69.1(4) no
O12 Y O2 C2 175.7(3) no
O32 Y O2 C2 105.8(4) no
N7 Y O2 C2 26.0(4) no
N10 Y O2 C2 21.0(4) no
N37 Y O2 C2 -164.1(4) no
O1 Y O12 C12 74.5(4) no
O2 Y O12 C12 -172.4(3) no
O32 Y O12 C12 -101.3(4) no
N7 Y O12 C12 -36.8(4) no
N10 Y O12 C12 -8.8(4) no
N37 Y O12 C12 167.5(4) no
O2 Y O32 C33 -178.3(3) no
O2 Y O32 C36 -15.7(3) no
O12 Y O32 C33 35.4(3) no
O12 Y O32 C36 -162.0(3) no
N7 Y O32 C33 -105.4(3) no
N7 Y O32 C36 57.2(3) no
N10 Y O32 C33 -37.3(3) no
N10 Y O32 C36 125.2(3) no
N37 Y O32 C33 108.7(3) no
N37 Y O32 C36 -88.7(3) no
O1 Y N7 C7 79.2(3) no
O1 Y N7 C8 -96.9(2) no
O2 Y N7 C7 -13.2(3) no
O2 Y N7 C8 170.7(3) no
O12 Y N7 C7 -167.7(3) no
O12 Y N7 C8 16.1(3) no
O32 Y N7 C7 -102.0(3) no
O32 Y N7 C8 81.8(2) no
N10 Y N7 C7 163.4(4) no
N10 Y N7 C8 -12.7(2) no
N37 Y N7 C7 -29.7(4) no
N37 Y N7 C8 154.1(2) no
O1 Y N10 C9 79.0(2) no
O1 Y N10 C10 -92.1(3) no
O2 Y N10 C9 -13.8(3) no
O2 Y N10 C10 175.1(3) no
O12 Y N10 C9 -178.6(3) no
O12 Y N10 C10 10.3(3) no
O32 Y N10 C9 -96.9(2) no
O32 Y N10 C10 92.0(3) no
N7 Y N10 C9 -18.9(2) no
N7 Y N10 C10 170.0(3) no
N37 Y N10 C9 175.0(2) no
N37 Y N10 C10 3.8(4) no
O1 Si C41 C42 170.4(3) no
O1 Si C41 C46 -9.5(3) no
C51 Si C41 C42 49.7(4) no
C51 Si C41 C46 -130.2(3) no
C61 Si C41 C42 -69.8(3) no
C61 Si C41 C46 110.3(3) no
O1 Si C51 C52 71.0(3) no
O1 Si C51 C56 -101.5(3) no
C41 Si C51 C52 -168.7(3) no
C41 Si C51 C56 18.8(4) no
C61 Si C51 C52 -47.2(4) no
C61 Si C51 C56 140.3(3) no
O1 Si C61 C62 -23.9(3) no
O1 Si C61 C66 157.5(3) no
C41 Si C61 C62 -144.3(3) no
C41 Si C61 C66 37.1(4) no
C51 Si C61 C62 95.3(3) no
C51 Si C61 C66 -83.2(3) no
Y O2 C2 C1 -24.8(6) no
Y O2 C2 C3 155.3(3) no
Y O12 C12 C11 4.0(6) no
Y O12 C12 C13 -176.9(3) no
Y O32 C33 C34 156.4(4) no
C36 O32 C33 C34 -8.4(5) no
Y O32 C36 C35 -169.7(3) no
C33 O32 C36 C35 -4.9(5) no
Y N7 C7 C1 3.9(6) no
C8 N7 C7 C1 179.9(5) no
Y N7 C8 C9 41.4(3) no
C7 N7 C8 C9 -135.3(3) no
Y N10 C9 C8 47.3(4) no
C9 N10 C10 C11 179.8(4) no
C10 N10 C9 C8 -140.3(3) no
Y N10 C10 C11 -9.2(5) no
C6 C1 C2 O2 -178.8(4) no
C6 C1 C2 C3 1.2(5) no
C2 C1 C7 N7 7.1(6) no
C6 C1 C7 N7 -173.8(4) no
C2 C1 C6 C5 -1.1(7) no
C7 C1 C2 O2 0.3(6) no
C7 C1 C2 C3 -179.7(3) no
C7 C1 C6 C5 179.8(4) no
O2 C2 C3 C4 180.0(5) no
C1 C2 C3 C17 -179.9(3) no
O2 C2 C3 C17 0.1(5) no
C1 C2 C3 C4 0.0(5) no
C2 C3 C17 C18 -61.0(5) no
C2 C3 C17 C19 60.2(5) no
C2 C3 C17 C20 -179.8(4) no
C4 C3 C17 C18 119.1(4) no
C2 C3 C4 C5 -1.5(7) no
C17 C3 C4 C5 178.4(4) no
C4 C3 C17 C20 0.3(6) no
C4 C3 C17 C19 -119.7(4) no
C3 C4 C5 C6 1.7(7) no
C3 C4 C5 C21 -179.7(4) no
C21 C5 C6 C1 -178.9(4) no
C4 C5 C21 C22A -103.5(8) no
C4 C5 C6 C1 -0.3(7) no
C6 C5 C21 C23A -164.1(8) no
C6 C5 C21 C24A -44.6(8) no
C4 C5 C21 C23A 17.4(10) no
C4 C5 C21 C24A 136.9(6) no
C6 C5 C21 C22A 75.1(8) no
N7 C8 C9 N10 -57.9(4) no
N10 C10 C11 C12 -0.3(6) no
N10 C10 C11 C16 -178.2(3) no
C16 C11 C12 C13 2.7(5) no
C10 C11 C16 C15 176.4(3) no
C12 C11 C16 C15 -1.5(5) no
C16 C11 C12 O12 -178.2(3) no
C10 C11 C12 O12 4.0(5) no
C10 C11 C12 C13 -175.0(3) no
O12 C12 C13 C14 178.9(3) no
C11 C12 C13 C25 178.7(3) no
O12 C12 C13 C25 -0.3(5) no
C11 C12 C13 C14 -2.0(5) no
C12 C13 C25 C27 62.4(4) no
C14 C13 C25 C27 -116.8(4) no
C12 C13 C25 C28 -178.1(4) no
C14 C13 C25 C26 122.0(4) no
C12 C13 C25 C26 -58.7(4) no
C12 C13 C14 C15 0.1(6) no
C25 C13 C14 C15 179.3(3) no
C14 C13 C25 C28 2.7(5) no
C13 C14 C15 C16 1.2(5) no
C13 C14 C15 C29 179.3(4) no
C14 C15 C29 C30A 51.6(6) no
C14 C15 C29 C31A -71.0(7) no
C14 C15 C16 C11 -0.5(5) no
C29 C15 C16 C11 -178.5(4) no
C16 C15 C29 C32A -20.0(7) no
C14 C15 C29 C32A 162.1(6) no
C16 C15 C29 C30A -130.5(5) no
C16 C15 C29 C31A 107.0(6) no
O32 C33 C34 C35 19.1(6) no
C33 C34 C35 C36 -21.9(6) no
C34 C35 C36 O32 16.1(5) no
Si C41 C42 C43 179.8(3) no
C46 C41 C42 C43 -0.3(6) no
Si C41 C46 C45 -179.4(3) no
C42 C41 C46 C45 0.7(6) no
C41 C42 C43 C44 -0.4(6) no
C42 C43 C44 C45 0.6(8) no
C43 C44 C45 C46 -0.2(8) no
C44 C45 C46 C41 -0.4(7) no
C52 C51 C56 C55 -1.1(6) no
Si C51 C52 C53 -171.9(4) no
C56 C51 C52 C53 1.0(7) no
Si C51 C56 C55 171.6(4) no
C51 C52 C53 C54 -0.7(8) no
C52 C53 C54 C55 0.5(8) no
C53 C54 C55 C56 -0.5(8) no
C54 C55 C56 C51 0.9(7) no
Si C61 C62 C63 -178.8(3) no
Si C61 C66 C65 179.1(3) no
C62 C61 C66 C65 0.5(6) no
C66 C61 C62 C63 -0.1(5) no
C61 C62 C63 C64 -0.5(5) no
C62 C63 C64 C65 0.7(6) no
C63 C64 C65 C66 -0.3(6) no
C64 C65 C66 C61 -0.3(6) no
